data_7021272
loop_
_publ_author_name
'Meng, Xing'
'Song, Xue-Zhi'
'Song, Shu-Yan'
'Su, Sheng-Qun'
'Zhu, Min'
'Hao, Zhao-Min'
'Zhao, Shu-Na'
'Zhang, Hong-Jie'

_publ_section_title
;
 Supramolecular isomerism, single-crystal to single-crystal transformation
 induced by release of in situ generated I2 between two supramolecular
 frameworks.
;
_journal_issue 16
_journal_name_full 'Dalton transactions (Cambridge, England : 2003)'
_journal_page_first 5619
_journal_page_last 5622
_journal_paper_doi 10.1039/c3dt50183c
_journal_volume 42
_journal_year 2013
_chemical_formula_moiety 'C28 H24 I3 N5 O10'
_chemical_formula_sum 'C28 H24 I3 N5 O10'
_chemical_formula_weight 971.22
_chemical_name_systematic
;
?
;
_space_group_IT_number 2
_symmetry_cell_setting triclinic
_symmetry_space_group_name_Hall '-P 1'
_symmetry_space_group_name_H-M 'P -1'
_atom_sites_solution_hydrogens geom
_atom_sites_solution_primary direct
_atom_sites_solution_secondary difmap
_audit_creation_method SHELXL-97
_cell_angle_alpha 78.165(5)
_cell_angle_beta 83.855(5)
_cell_angle_gamma 75.892(5)
_cell_formula_units_Z 2
_cell_length_a 7.272(5)
_cell_length_b 12.781(5)
_cell_length_c 18.105(5)
_cell_measurement_reflns_used 8445
_cell_measurement_temperature 293(2)
_cell_measurement_theta_max 25.11
_cell_measurement_theta_min 2.20
_cell_volume 1594.4(13)
_computing_cell_refinement 'SMART (Bruker, 1997)'
_computing_data_collection 'SMART (Bruker, 1997)'
_computing_data_reduction SAINT
_computing_molecular_graphics 'SHELXTL-PLUS (Sheldrick, 1990)'
_computing_publication_material SHELXL-97
_computing_structure_refinement 'SHELXL-97 (Sheldrick, 1997)'
_computing_structure_solution 'SHELXS-97(Sheldrick, 1997)'
_diffrn_ambient_temperature 293(2)
_diffrn_measured_fraction_theta_full 0.988
_diffrn_measured_fraction_theta_max 0.987
_diffrn_measurement_device_type 'Bruker APEX CCD area-detector'
_diffrn_measurement_method '\w scans'
_diffrn_radiation_monochromator graphite
_diffrn_radiation_source 'fine-focus sealed tube'
_diffrn_radiation_type MoK\a
_diffrn_radiation_wavelength 0.71069
_diffrn_reflns_av_R_equivalents 0.0208
_diffrn_reflns_av_sigmaI/netI 0.0442
_diffrn_reflns_limit_h_max 8
_diffrn_reflns_limit_h_min -8
_diffrn_reflns_limit_k_max 15
_diffrn_reflns_limit_k_min -15
_diffrn_reflns_limit_l_max 16
_diffrn_reflns_limit_l_min -21
_diffrn_reflns_number 8445
_diffrn_reflns_theta_full 25.00
_diffrn_reflns_theta_max 25.11
_diffrn_reflns_theta_min 2.20
_exptl_absorpt_coefficient_mu 3.004
_exptl_absorpt_correction_T_max 0.6314
_exptl_absorpt_correction_T_min 0.5649
_exptl_absorpt_correction_type multi-scan
_exptl_absorpt_process_details 'SADABS(Sheldrick, 1996)'
_exptl_crystal_colour brown
_exptl_crystal_density_diffrn 2.023
_exptl_crystal_density_method 'not measured'
_exptl_crystal_description needle-shaped
_exptl_crystal_F_000 932
_exptl_crystal_size_max 0.20
_exptl_crystal_size_mid 0.17
_exptl_crystal_size_min 0.15
_refine_diff_density_max 1.124
_refine_diff_density_min -0.895
_refine_diff_density_rms 0.097
_refine_ls_extinction_method none
_refine_ls_goodness_of_fit_ref 0.834
_refine_ls_hydrogen_treatment constr
_refine_ls_matrix_type full
_refine_ls_number_parameters 405
_refine_ls_number_reflns 5632
_refine_ls_number_restraints 0
_refine_ls_restrained_S_all 0.834
_refine_ls_R_factor_all 0.0734
_refine_ls_R_factor_gt 0.0441
_refine_ls_shift/su_max 0.000
_refine_ls_shift/su_mean 0.000
_refine_ls_structure_factor_coef Fsqd
_refine_ls_weighting_details 'calc w=1/[\s^2^(Fo^2^)+(0.0001P)^2^+14.8593P] where P=(Fo^2^+2Fc^2^)/3'
_refine_ls_weighting_scheme calc
_refine_ls_wR_factor_gt 0.0768
_refine_ls_wR_factor_ref 0.0910
_reflns_number_gt 3900
_reflns_number_total 5632
_reflns_threshold_expression >2\s(I)
_cod_data_source_file c3dt50183c.txt
_cod_data_source_block 2
_cod_depositor_comments
;
The following automatic conversions were performed:

'_symmetry_cell_setting' value 'Triclinic' changed to 'triclinic'
according to /home/saulius/struct/CIF-dictionaries/cif_core.dic
dictionary named 'cif_core.dic' version 2.4.2 from 2011-04-26.

Automatic conversion script
Id: cif_fix_values 1891 2012-01-12 08:04:46Z andrius 
;
_cod_original_sg_symbol_Hall -P1
_cod_original_sg_symbol_H-M P-1
_cod_database_code 7021272

loop_
_symmetry_equiv_pos_as_xyz
'x, y, z'
'-x, -y, -z'

loop_
_atom_site_label
_atom_site_type_symbol
_atom_site_fract_x
_atom_site_fract_y
_atom_site_fract_z
_atom_site_U_iso_or_equiv
_atom_site_adp_type
_atom_site_occupancy
_atom_site_symmetry_multiplicity
_atom_site_calc_flag
_atom_site_refinement_flags
C1 C 1.1876(10) 0.2264(5) -0.3544(4) 0.0453(16) Uani 1 1 d .
H1 H 1.2469 0.2281 -0.4026 0.054 Uiso 1 1 calc R
C2 C 1.0790(12) 0.1261(5) -0.2435(4) 0.062(2) Uani 1 1 d .
H2 H 1.0639 0.0588 -0.2155 0.074 Uiso 1 1 calc R
C3 C 1.0136(11) 0.2188(5) -0.2134(4) 0.054(2) Uani 1 1 d .
H3 H 0.9543 0.2148 -0.1651 0.065 Uiso 1 1 calc R
C4 C 1.1256(9) 0.3210(5) -0.3272(3) 0.0401(15) Uani 1 1 d .
H4 H 1.1429 0.3871 -0.3567 0.048 Uiso 1 1 calc R
C5 C 1.0365(9) 0.3193(5) -0.2555(3) 0.0345(14) Uani 1 1 d .
C6 C 0.9629(8) 0.4180(4) -0.2229(3) 0.0306(13) Uani 1 1 d .
C7 C 0.8491(8) 0.5207(4) -0.1411(3) 0.0323(13) Uani 1 1 d .
C8 C 0.8745(8) 0.5904(5) -0.2096(3) 0.0311(13) Uani 1 1 d .
C9 C 0.7911(8) 0.5425(5) -0.0642(3) 0.0324(13) Uani 1 1 d .
C10 C 0.7487(9) 0.4571(5) -0.0081(3) 0.0380(15) Uani 1 1 d .
H10 H 0.7521 0.3891 -0.0198 0.046 Uiso 1 1 calc R
C11 C 0.7023(9) 0.4750(6) 0.0641(4) 0.0462(17) Uani 1 1 d .
H11 H 0.6734 0.4186 0.1014 0.055 Uiso 1 1 calc R
C12 C 0.7399(10) 0.6540(6) 0.0302(3) 0.0459(17) Uani 1 1 d .
H12 H 0.7362 0.7208 0.0438 0.055 Uiso 1 1 calc R
C13 C 0.7888(9) 0.6414(5) -0.0431(3) 0.0420(16) Uani 1 1 d .
H13 H 0.8203 0.6989 -0.0788 0.050 Uiso 1 1 calc R
C19 C 0.5850(10) 0.6637(5) -0.4166(4) 0.0443(16) Uani 1 1 d .
C14 C 0.8247(9) 0.7091(5) -0.2354(3) 0.0318(13) Uani 1 1 d .
C22 C 0.6188(8) 0.5398(5) -0.4040(3) 0.0321(13) Uani 1 1 d .
C15 C 0.9423(10) 0.7598(5) -0.2890(3) 0.0421(16) Uani 1 1 d .
H15 H 1.0578 0.7196 -0.3061 0.051 Uiso 1 1 calc R
C20 C 0.4530(9) 0.4934(5) -0.2684(3) 0.0380(15) Uani 1 1 d .
C16 C 0.8849(10) 0.8711(5) -0.3164(4) 0.0473(17) Uani 1 1 d .
H16 H 0.9614 0.9051 -0.3534 0.057 Uiso 1 1 calc R
C17 C 0.6099(10) 0.8825(5) -0.2385(4) 0.0467(17) Uani 1 1 d .
H17 H 0.4971 0.9252 -0.2212 0.056 Uiso 1 1 calc R
C21 C 0.5577(8) 0.4663(5) -0.3419(3) 0.0311(13) Uani 1 1 d .
C18 C 0.6558(9) 0.7728(5) -0.2097(3) 0.0369(15) Uani 1 1 d .
H18 H 0.5754 0.7411 -0.1733 0.044 Uiso 1 1 calc R
C28 C 0.5961(8) 0.3564(5) -0.3465(3) 0.0331(14) Uani 1 1 d .
H28 H 0.5521 0.3091 -0.3061 0.040 Uiso 1 1 calc R
C26 C 0.6951(8) 0.3112(5) -0.4064(3) 0.0305(13) Uani 1 1 d .
C27 C 0.7202(10) 0.1871(5) -0.3956(3) 0.0405(15) Uani 1 1 d .
C24 C 0.7602(8) 0.3829(5) -0.4680(3) 0.0297(13) Uani 1 1 d .
C25 C 0.8721(9) 0.3543(5) -0.5403(4) 0.0401(15) Uani 1 1 d .
N1 N 1.1645(8) 0.1309(4) -0.3129(3) 0.0492(15) Uani 1 1 d .
N2 N 0.9507(7) 0.5224(4) -0.2596(2) 0.0306(11) Uani 1 1 d .
H2A H 0.9849 0.5425 -0.3063 0.037 Uiso 1 1 calc R
N3 N 0.9038(7) 0.4155(4) -0.1513(3) 0.0363(12) Uani 1 1 d .
H3A H 0.9007 0.3579 -0.1175 0.044 Uiso 1 1 calc R
N4 N 0.6976(8) 0.5721(5) 0.0823(3) 0.0447(14) Uani 1 1 d .
N5 N 0.7233(8) 0.9306(4) -0.2913(3) 0.0445(14) Uani 1 1 d .
O1 O 0.9389(8) 0.2529(4) -0.5442(3) 0.0756(18) Uani 1 1 d .
H1A H 0.9080 0.2143 -0.5051 0.113 Uiso 1 1 calc R
O2 O 0.8947(7) 0.4269(4) -0.5924(2) 0.0522(13) Uani 1 1 d .
O3 O 0.6213(9) 0.7144(4) -0.4775(3) 0.0721(17) Uani 1 1 d .
O4 O 0.5170(8) 0.7130(4) -0.3606(3) 0.0623(15) Uani 1 1 d .
H4A H 0.4945 0.6678 -0.3236 0.093 Uiso 1 1 calc R
O5 O 0.4332(8) 0.5873(4) -0.2523(3) 0.0593(14) Uani 1 1 d .
O6 O 0.3914(7) 0.4197(4) -0.2268(2) 0.0571(14) Uani 1 1 d .
H6 H 0.3390 0.4413 -0.1886 0.086 Uiso 1 1 calc R
O7 O 0.6208(7) 0.1445(3) -0.3455(3) 0.0597(14) Uani 1 1 d .
H7 H 0.6446 0.0782 -0.3447 0.090 Uiso 1 1 calc R
O8 O 0.8439(8) 0.1313(4) -0.4362(3) 0.0702(17) Uani 1 1 d .
C23 C 0.7174(9) 0.4933(5) -0.4645(3) 0.0350(14) Uani 1 1 d .
H23 H 0.7577 0.5406 -0.5057 0.042 Uiso 1 1 calc R
I1 I 0.71454(8) 0.13224(4) -0.00836(3) 0.05627(15) Uani 1 1 d .
I2 I 0.87408(8) 0.16275(4) 0.12880(3) 0.06268(17) Uani 1 1 d .
I3 I 0.54627(10) 0.11978(5) -0.14043(3) 0.0821(2) Uani 1 1 d .
O1W O 1.2962(8) 0.9465(5) -0.3760(3) 0.0799(17) Uiso 1 1 d .
O2W O 0.6849(12) 0.9288(7) -0.4833(5) 0.136(3) Uiso 1 1 d .

loop_
_atom_site_aniso_label
_atom_site_aniso_U_11
_atom_site_aniso_U_22
_atom_site_aniso_U_33
_atom_site_aniso_U_23
_atom_site_aniso_U_13
_atom_site_aniso_U_12
C1 0.055(4) 0.042(4) 0.040(4) -0.014(3) 0.001(3) -0.008(3)
C2 0.092(6) 0.028(4) 0.059(5) -0.004(3) 0.007(4) -0.013(4)
C3 0.084(6) 0.035(4) 0.043(4) -0.008(3) 0.020(4) -0.020(4)
C4 0.054(4) 0.029(3) 0.035(3) -0.006(3) 0.008(3) -0.011(3)
C5 0.041(4) 0.028(3) 0.033(3) -0.008(3) -0.002(3) -0.003(3)
C6 0.038(3) 0.027(3) 0.025(3) -0.005(2) 0.005(3) -0.006(3)
C7 0.039(4) 0.027(3) 0.028(3) -0.006(2) 0.003(3) -0.004(3)
C8 0.039(3) 0.030(3) 0.021(3) -0.005(2) 0.005(3) -0.004(3)
C9 0.032(3) 0.035(3) 0.026(3) -0.005(3) 0.000(3) 0.001(3)
C10 0.047(4) 0.036(3) 0.028(3) -0.003(3) 0.003(3) -0.007(3)
C11 0.050(4) 0.051(4) 0.030(4) 0.001(3) 0.009(3) -0.010(3)
C12 0.056(4) 0.049(4) 0.032(4) -0.019(3) -0.001(3) -0.004(3)
C13 0.051(4) 0.041(4) 0.032(3) -0.009(3) 0.007(3) -0.008(3)
C19 0.062(5) 0.039(4) 0.033(4) -0.011(3) -0.001(3) -0.010(3)
C14 0.044(4) 0.029(3) 0.023(3) -0.005(2) -0.004(3) -0.008(3)
C22 0.039(4) 0.032(3) 0.027(3) -0.007(3) -0.004(3) -0.009(3)
C15 0.054(4) 0.032(3) 0.035(4) -0.011(3) 0.015(3) -0.005(3)
C20 0.045(4) 0.041(4) 0.025(3) -0.009(3) 0.004(3) -0.006(3)
C16 0.069(5) 0.038(4) 0.036(4) -0.005(3) 0.009(3) -0.021(4)
C17 0.047(4) 0.034(4) 0.056(4) -0.013(3) 0.002(3) -0.001(3)
C21 0.037(3) 0.038(3) 0.019(3) -0.009(2) 0.002(2) -0.007(3)
C18 0.045(4) 0.031(3) 0.031(3) -0.006(3) 0.006(3) -0.006(3)
C28 0.039(4) 0.036(3) 0.023(3) -0.005(3) 0.002(3) -0.008(3)
C26 0.034(3) 0.032(3) 0.023(3) -0.007(2) 0.000(3) -0.002(3)
C27 0.054(4) 0.034(3) 0.029(3) -0.004(3) 0.003(3) -0.006(3)
C24 0.033(3) 0.032(3) 0.023(3) -0.005(2) -0.001(2) -0.005(3)
C25 0.044(4) 0.043(4) 0.032(4) -0.013(3) 0.008(3) -0.007(3)
N1 0.058(4) 0.035(3) 0.053(4) -0.017(3) 0.002(3) -0.002(3)
N2 0.044(3) 0.026(2) 0.017(2) -0.0031(19) 0.008(2) -0.003(2)
N3 0.058(3) 0.025(3) 0.022(3) 0.004(2) 0.000(2) -0.009(2)
N4 0.043(3) 0.058(4) 0.028(3) -0.009(3) 0.006(2) -0.005(3)
N5 0.061(4) 0.032(3) 0.038(3) -0.006(2) 0.000(3) -0.008(3)
O1 0.120(5) 0.044(3) 0.046(3) -0.012(2) 0.044(3) -0.006(3)
O2 0.078(4) 0.044(3) 0.027(2) -0.005(2) 0.019(2) -0.011(2)
O3 0.140(5) 0.033(3) 0.036(3) -0.004(2) 0.017(3) -0.018(3)
O4 0.107(4) 0.037(3) 0.044(3) -0.014(2) 0.012(3) -0.019(3)
O5 0.094(4) 0.048(3) 0.039(3) -0.024(2) 0.021(3) -0.020(3)
O6 0.083(4) 0.055(3) 0.032(3) -0.018(2) 0.027(3) -0.020(3)
O7 0.086(4) 0.024(2) 0.057(3) -0.003(2) 0.024(3) -0.008(2)
O8 0.100(4) 0.035(3) 0.061(3) -0.012(2) 0.037(3) -0.004(3)
C23 0.044(4) 0.032(3) 0.024(3) -0.001(3) 0.002(3) -0.007(3)
I1 0.0646(3) 0.0460(3) 0.0540(3) -0.0036(2) 0.0034(2) -0.0125(2)
I2 0.0702(4) 0.0528(3) 0.0634(3) 0.0088(3) -0.0137(3) -0.0232(3)
I3 0.1088(5) 0.0813(4) 0.0621(4) -0.0285(3) -0.0058(3) -0.0196(4)

loop_
_atom_type_symbol
_atom_type_description
_atom_type_scat_dispersion_real
_atom_type_scat_dispersion_imag
_atom_type_scat_source
C C 0.0033 0.0016 'International Tables Vol C Tables 4.2.6.8 and 6.1.1.4'
H H 0.0000 0.0000 'International Tables Vol C Tables 4.2.6.8 and 6.1.1.4'
N N 0.0061 0.0033 'International Tables Vol C Tables 4.2.6.8 and 6.1.1.4'
O O 0.0106 0.0060 'International Tables Vol C Tables 4.2.6.8 and 6.1.1.4'
I I -0.4742 1.8119 'International Tables Vol C Tables 4.2.6.8 and 6.1.1.4'

loop_
_geom_angle_atom_site_label_1
_geom_angle_atom_site_label_2
_geom_angle_atom_site_label_3
_geom_angle
N1 C1 C4 120.8(6)
N1 C2 C3 120.8(6)
C2 C3 C5 119.5(6)
C1 C4 C5 120.0(6)
C3 C5 C4 118.1(6)
C3 C5 C6 118.7(5)
C4 C5 C6 123.2(5)
N3 C6 N2 110.7(5)
N3 C6 C5 123.4(5)
N2 C6 C5 125.9(5)
N3 C7 C8 109.1(5)
N3 C7 C9 118.9(5)
C8 C7 C9 131.8(5)
N2 C8 C7 105.1(5)
N2 C8 C14 120.4(5)
C7 C8 C14 134.3(5)
C13 C9 C10 118.1(5)
C13 C9 C7 123.3(5)
C10 C9 C7 118.5(5)
C11 C10 C9 119.0(6)
N4 C11 C10 121.5(6)
N4 C12 C13 121.0(6)
C9 C13 C12 119.8(6)
O3 C19 O4 121.1(6)
O3 C19 C22 120.0(6)
O4 C19 C22 118.9(6)
C18 C14 C15 118.7(5)
C18 C14 C8 121.1(5)
C15 C14 C8 120.1(5)
C21 C22 C23 116.3(5)
C21 C22 C19 129.3(5)
C23 C22 C19 114.4(5)
C16 C15 C14 118.9(6)
O6 C20 O5 122.9(6)
O6 C20 C21 116.3(5)
O5 C20 C21 120.8(5)
N5 C16 C15 121.6(6)
N5 C17 C18 121.8(6)
C28 C21 C22 118.0(5)
C28 C21 C20 114.4(5)
C22 C21 C20 127.6(5)
C14 C18 C17 119.1(6)
C21 C28 C26 125.1(5)
C28 C26 C24 117.5(5)
C28 C26 C27 113.9(5)
C24 C26 C27 128.6(5)
O7 C27 O8 122.2(6)
O7 C27 C26 117.2(5)
O8 C27 C26 120.6(5)
C23 C24 C26 117.4(5)
C23 C24 C25 114.7(5)
C26 C24 C25 127.9(5)
O2 C25 O1 121.6(6)
O2 C25 C24 119.7(6)
O1 C25 C24 118.7(5)
C1 N1 C2 120.9(6)
C8 N2 C6 107.9(4)
C6 N3 C7 107.1(5)
C12 N4 C11 120.5(5)
C17 N5 C16 120.0(6)
C24 C23 C22 125.6(5)
I3 I1 I2 175.69(3)

loop_
_geom_bond_atom_site_label_1
_geom_bond_atom_site_label_2
_geom_bond_distance
C1 N1 1.334(8)
C1 C4 1.356(8)
C2 N1 1.336(9)
C2 C3 1.364(9)
C3 C5 1.391(8)
C4 C5 1.386(8)
C5 C6 1.461(8)
C6 N3 1.317(7)
C6 N2 1.350(7)
C7 N3 1.351(7)
C7 C8 1.394(8)
C7 C9 1.473(8)
C8 N2 1.365(7)
C8 C14 1.458(8)
C9 C13 1.388(8)
C9 C10 1.401(8)
C10 C11 1.366(8)
C11 N4 1.340(8)
C12 N4 1.330(8)
C12 C13 1.369(8)
C19 O3 1.198(7)
C19 O4 1.293(7)
C19 C22 1.515(8)
C14 C18 1.391(8)
C14 C15 1.389(8)
C22 C21 1.417(8)
C22 C23 1.399(8)
C15 C16 1.382(8)
C20 O6 1.224(7)
C20 O5 1.264(7)
C20 C21 1.520(8)
C16 N5 1.326(8)
C17 N5 1.345(8)
C17 C18 1.363(8)
C21 C28 1.382(8)
C28 C26 1.385(7)
C26 C24 1.410(7)
C26 C27 1.524(8)
C27 O7 1.221(7)
C27 O8 1.272(7)
C24 C23 1.382(8)
C24 C25 1.527(8)
C25 O2 1.208(7)
C25 O1 1.282(7)
I1 I3 2.8492(11)
I1 I2 2.9830(11)

loop_
_geom_torsion_atom_site_label_1
_geom_torsion_atom_site_label_2
_geom_torsion_atom_site_label_3
_geom_torsion_atom_site_label_4
_geom_torsion
N1 C2 C3 C5 0.0(13)
N1 C1 C4 C5 -0.2(11)
C2 C3 C5 C4 0.1(11)
C2 C3 C5 C6 179.1(7)
C1 C4 C5 C3 0.0(10)
C1 C4 C5 C6 -178.9(6)
C3 C5 C6 N3 11.5(10)
C4 C5 C6 N3 -169.6(6)
C3 C5 C6 N2 -170.6(6)
C4 C5 C6 N2 8.3(10)
N3 C7 C8 N2 -1.6(7)
C9 C7 C8 N2 173.0(6)
N3 C7 C8 C14 172.7(6)
C9 C7 C8 C14 -12.7(12)
N3 C7 C9 C13 159.6(6)
C8 C7 C9 C13 -14.6(11)
N3 C7 C9 C10 -15.8(9)
C8 C7 C9 C10 170.0(6)
C13 C9 C10 C11 1.7(9)
C7 C9 C10 C11 177.3(6)
C9 C10 C11 N4 -0.4(10)
C10 C9 C13 C12 -2.1(10)
C7 C9 C13 C12 -177.5(6)
N4 C12 C13 C9 1.2(10)
N2 C8 C14 C18 137.4(6)
C7 C8 C14 C18 -36.2(11)
N2 C8 C14 C15 -39.8(9)
C7 C8 C14 C15 146.6(7)
O3 C19 C22 C21 -168.2(7)
O4 C19 C22 C21 11.8(11)
O3 C19 C22 C23 8.8(10)
O4 C19 C22 C23 -171.2(6)
C18 C14 C15 C16 -1.9(9)
C8 C14 C15 C16 175.4(6)
C14 C15 C16 N5 1.9(10)
C23 C22 C21 C28 -1.4(8)
C19 C22 C21 C28 175.5(6)
C23 C22 C21 C20 178.3(6)
C19 C22 C21 C20 -4.8(11)
O6 C20 C21 C28 -9.9(9)
O5 C20 C21 C28 169.8(6)
O6 C20 C21 C22 170.4(6)
O5 C20 C21 C22 -9.9(10)
C15 C14 C18 C17 0.9(9)
C8 C14 C18 C17 -176.3(6)
N5 C17 C18 C14 0.1(10)
C22 C21 C28 C26 2.0(9)
C20 C21 C28 C26 -177.8(6)
C21 C28 C26 C24 -0.7(9)
C21 C28 C26 C27 178.8(6)
C28 C26 C27 O7 14.9(9)
C24 C26 C27 O7 -165.6(6)
C28 C26 C27 O8 -163.1(6)
C24 C26 C27 O8 16.3(10)
C28 C26 C24 C23 -1.1(8)
C27 C26 C24 C23 179.6(6)
C28 C26 C24 C25 179.8(6)
C27 C26 C24 C25 0.4(10)
C23 C24 C25 O2 -9.4(9)
C26 C24 C25 O2 169.8(6)
C23 C24 C25 O1 171.1(6)
C26 C24 C25 O1 -9.8(10)
C4 C1 N1 C2 0.3(11)
C3 C2 N1 C1 -0.2(12)
C7 C8 N2 C6 2.1(7)
C14 C8 N2 C6 -173.2(5)
N3 C6 N2 C8 -1.9(7)
C5 C6 N2 C8 179.9(6)
N2 C6 N3 C7 0.9(7)
C5 C6 N3 C7 179.1(6)
C8 C7 N3 C6 0.5(7)
C9 C7 N3 C6 -174.9(5)
C13 C12 N4 C11 0.2(10)
C10 C11 N4 C12 -0.6(10)
C18 C17 N5 C16 -0.2(10)
C15 C16 N5 C17 -0.8(10)
C26 C24 C23 C22 1.6(9)
C25 C24 C23 C22 -179.1(6)
C21 C22 C23 C24 -0.3(9)
C19 C22 C23 C24 -177.7(6)
